data_2311671
loop_
_publ_author_name
'Kumar, Sandeep'
'Khajuria, Ruchi'
'Jassal, Amanpreet Kaur'
'Hundal, Maninder S.'
'Pandey, Sushil K.'

_publ_section_title
;
 Synthesis and structural elucidation of new complexes of 2,4- and
 3,5-dimethyl diphenyldithiophosphates with cobalt(II).
;
_journal_issue 'Pt 2'
_journal_name_full 'Acta crystallographica Section B, Structural science, crystal engineering and materials'
_journal_page_first 221
_journal_page_last 227
_journal_paper_doi 10.1107/S205252061500390X
_journal_volume 71
_journal_year 2015
_chemical_formula_moiety 'C46 H54 Co N2 O4 P2 S4'
_chemical_formula_sum 'C46 H54 Co N2 O4 P2 S4'
_chemical_formula_weight 948.06
_space_group_IT_number 14
_space_group_name_Hall '-P 2ybc'
_space_group_name_H-M_alt 'P 1 21/c 1'
_symmetry_cell_setting monoclinic
_symmetry_space_group_name_Hall '-P 2ybc'
_symmetry_space_group_name_H-M 'P 1 21/c 1'
_atom_sites_solution_hydrogens geom
_atom_sites_solution_primary direct
_atom_sites_solution_secondary difmap
_audit_creation_method SHELXL-97
_cell_angle_alpha 90.00
_cell_angle_beta 98.074(4)
_cell_angle_gamma 90.00
_cell_formula_units_Z 2
_cell_length_a 8.0404(7)
_cell_length_b 16.3777(13)
_cell_length_c 18.9182(14)
_cell_measurement_reflns_used 7893
_cell_measurement_temperature 296(2)
_cell_measurement_theta_max 26.83
_cell_measurement_theta_min 2.51
_cell_volume 2466.5(3)
_computing_cell_refinement 'Bruker SAINT'
_computing_data_collection 'Bruker APEX2'
_computing_data_reduction 'Bruker SAINT'
_computing_molecular_graphics 'Bruker SHELXTL'
_computing_publication_material 'Bruker SHELXTL'
_computing_structure_refinement 'SHELXL-97 (Sheldrick, 2008)'
_computing_structure_solution 'Sir-92 (Altomare et al., 1993)'
_diffrn_ambient_temperature 296(2)
_diffrn_measured_fraction_theta_full 0.996
_diffrn_measured_fraction_theta_max 0.996
_diffrn_measurement_device_type 'Bruker APEX-II CCD'
_diffrn_measurement_method '\f and \w scans'
_diffrn_radiation_monochromator graphite
_diffrn_radiation_source 'fine-focus sealed tube'
_diffrn_radiation_type MoK\a
_diffrn_radiation_wavelength 0.71073
_diffrn_reflns_av_R_equivalents 0.0396
_diffrn_reflns_av_sigmaI/netI 0.0402
_diffrn_reflns_limit_h_max 10
_diffrn_reflns_limit_h_min -7
_diffrn_reflns_limit_k_max 20
_diffrn_reflns_limit_k_min -20
_diffrn_reflns_limit_l_max 23
_diffrn_reflns_limit_l_min -24
_diffrn_reflns_number 21225
_diffrn_reflns_theta_full 27.05
_diffrn_reflns_theta_max 27.05
_diffrn_reflns_theta_min 1.65
_exptl_absorpt_coefficient_mu 0.624
_exptl_absorpt_correction_T_max 0.7455
_exptl_absorpt_correction_T_min 0.6371
_exptl_absorpt_correction_type multi-scan
_exptl_absorpt_process_details 'SADABS-2014/2 - Bruker AXS area detector scaling and absorption correction'
_exptl_crystal_colour Pink
_exptl_crystal_density_diffrn 1.277
_exptl_crystal_density_method 'not measured'
_exptl_crystal_description Rectangular
_exptl_crystal_F_000 994
_exptl_crystal_size_max 0.12
_exptl_crystal_size_mid 0.09
_exptl_crystal_size_min 0.06
_refine_diff_density_max 0.250
_refine_diff_density_min -0.356
_refine_ls_extinction_method none
_refine_ls_goodness_of_fit_ref 0.928
_refine_ls_matrix_type full
_refine_ls_number_parameters 274
_refine_ls_number_reflns 5402
_refine_ls_number_restraints 0
_refine_ls_restrained_S_all 0.928
_refine_ls_R_factor_all 0.0525
_refine_ls_R_factor_gt 0.0361
_refine_ls_shift/su_max 0.001
_refine_ls_shift/su_mean 0.000
_refine_ls_structure_factor_coef Fsqd
_refine_ls_weighting_details 'calc w=1/[\s^2^(Fo^2^)+(0.0609P)^2^+0.6454P] where P=(Fo^2^+2Fc^2^)/3'
_refine_ls_weighting_scheme calc
_refine_ls_wR_factor_gt 0.0947
_refine_ls_wR_factor_ref 0.1058
_reflns_number_gt 4132
_reflns_number_total 5402
_reflns_threshold_expression >2sigma(I)
_cod_data_source_file bp5076sup1.cif
_cod_data_source_block 35_Co_DIPY_0m
_cod_original_sg_symbol_H-M 'P 21/c'
_cod_database_code 2311671

loop_
_symmetry_equiv_pos_as_xyz
'x, y, z'
'-x, y+1/2, -z+1/2'
'-x, -y, -z'
'x, -y-1/2, z-1/2'

loop_
_atom_site_type_symbol
_atom_site_label
_atom_site_fract_x
_atom_site_fract_y
_atom_site_fract_z
_atom_site_U_iso_or_equiv
_atom_site_adp_type
_atom_site_calc_flag
_atom_site_refinement_flags
_atom_site_occupancy
_atom_site_symmetry_multiplicity
C C1 0.2503(3) 0.04480(13) 0.10265(11) 0.0433(5) Uani d . 1 1
H H1 0.1951 -0.0013 0.0825 0.052 Uiso calc R 1 1
C C2 0.1800(3) 0.08731(14) 0.15351(12) 0.0495(6) Uani d . 1 1
H H2 0.0799 0.0692 0.1674 0.059 Uiso calc R 1 1
C C3 0.2566(3) 0.15663(13) 0.18418(11) 0.0469(5) Uani d . 1 1
C C4 0.4069(3) 0.18074(13) 0.16194(11) 0.0469(5) Uani d . 1 1
C C5 0.4684(3) 0.13403(12) 0.11084(11) 0.0431(5) Uani d . 1 1
H H5 0.5688 0.1504 0.0961 0.052 Uiso calc R 1 1
C C6 0.4989(4) 0.25683(17) 0.19054(16) 0.0797(9) Uani d . 1 1
H H6A 0.4281 0.3036 0.1793 0.120 Uiso calc R 1 1
H H6B 0.5996 0.2629 0.1691 0.120 Uiso calc R 1 1
H H6C 0.5275 0.2524 0.2414 0.120 Uiso calc R 1 1
C C7 0.1786(4) 0.20383(18) 0.23916(16) 0.0770(9) Uani d . 1 1
H H7A 0.1584 0.2590 0.2231 0.115 Uiso calc R 1 1
H H7B 0.2534 0.2039 0.2834 0.115 Uiso calc R 1 1
H H7C 0.0742 0.1788 0.2461 0.115 Uiso calc R 1 1
C C8 0.7740(3) -0.04457(12) 0.24704(10) 0.0405(5) Uani d . 1 1
C C9 0.7012(3) 0.01725(15) 0.28068(12) 0.0528(6) Uani d . 1 1
H H9 0.5869 0.0277 0.2695 0.063 Uiso calc R 1 1
C C10 0.7992(4) 0.06408(16) 0.33150(13) 0.0668(7) Uani d . 1 1
C C11 0.9682(4) 0.04688(18) 0.34614(14) 0.0701(8) Uani d . 1 1
H H11 1.0348 0.0779 0.3803 0.084 Uiso calc R 1 1
C C12 1.0416(3) -0.01482(18) 0.31178(14) 0.0636(7) Uani d . 1 1
C C13 0.9416(3) -0.06111(14) 0.26121(12) 0.0512(6) Uani d . 1 1
H H13 0.9882 -0.1030 0.2372 0.061 Uiso calc R 1 1
C C14 1.2287(4) -0.0310(3) 0.3273(2) 0.1100(13) Uani d . 1 1
H H14A 1.2616 -0.0665 0.2914 0.165 Uiso calc R 1 1
H H14B 1.2545 -0.0564 0.3733 0.165 Uiso calc R 1 1
H H14C 1.2886 0.0197 0.3271 0.165 Uiso calc R 1 1
C C15 0.7209(6) 0.1321(2) 0.3703(2) 0.1174(15) Uani d . 1 1
H H15A 0.6008 0.1295 0.3591 0.176 Uiso calc R 1 1
H H15B 0.7598 0.1839 0.3556 0.176 Uiso calc R 1 1
H H15C 0.7524 0.1258 0.4209 0.176 Uiso calc R 1 1
C C16 0.8272(3) -0.22818(12) 0.06290(10) 0.0376(4) Uani d . 1 1
C C17 0.9589(3) -0.21200(14) 0.02679(12) 0.0470(5) Uani d . 1 1
H H17 1.0280 -0.1673 0.0395 0.056 Uiso calc R 1 1
C C18 0.9893(3) -0.26217(15) -0.02880(12) 0.0510(6) Uani d . 1 1
C C19 0.8845(3) -0.32820(15) -0.04610(12) 0.0527(6) Uani d . 1 1
H H19 0.9051 -0.3626 -0.0830 0.063 Uiso calc R 1 1
C C20 0.7497(3) -0.34467(13) -0.01016(12) 0.0491(5) Uani d . 1 1
C C21 0.7216(3) -0.29353(13) 0.04519(11) 0.0441(5) Uani d . 1 1
H H21 0.6320 -0.3032 0.0703 0.053 Uiso calc R 1 1
C C22 1.1362(4) -0.2456(2) -0.06830(16) 0.0805(9) Uani d . 1 1
H H22A 1.1392 -0.1885 -0.0797 0.121 Uiso calc R 1 1
H H22B 1.1241 -0.2770 -0.1115 0.121 Uiso calc R 1 1
H H22C 1.2386 -0.2606 -0.0388 0.121 Uiso calc R 1 1
C C23 0.6363(4) -0.41740(18) -0.03058(17) 0.0823(9) Uani d . 1 1
H H23A 0.5275 -0.4072 -0.0171 0.123 Uiso calc R 1 1
H H23B 0.6840 -0.4652 -0.0063 0.123 Uiso calc R 1 1
H H23C 0.6257 -0.4258 -0.0812 0.123 Uiso calc R 1 1
N N1 0.3945(2) 0.06700(10) 0.08091(8) 0.0371(4) Uani d . 1 1
O O1 0.66587(19) -0.09282(9) 0.19939(7) 0.0456(4) Uani d . 1 1
O O2 0.80267(18) -0.18022(8) 0.12240(7) 0.0430(3) Uani d . 1 1
P P1 0.67823(7) -0.10299(3) 0.11610(3) 0.03504(14) Uani d . 1 1
S S1 0.78101(7) -0.00683(3) 0.07693(3) 0.04012(14) Uani d . 1 1
S S2 0.54569(7) 0.13154(3) -0.06699(3) 0.04191(15) Uani d . 1 1
Co Co1 0.5000 0.0000 0.0000 0.03209(11) Uani d S 1 2

loop_
_atom_site_aniso_label
_atom_site_aniso_U_11
_atom_site_aniso_U_22
_atom_site_aniso_U_33
_atom_site_aniso_U_12
_atom_site_aniso_U_13
_atom_site_aniso_U_23
C1 0.0489(13) 0.0404(12) 0.0419(12) -0.0127(9) 0.0112(9) -0.0099(9)
C2 0.0523(14) 0.0512(13) 0.0489(13) -0.0114(10) 0.0205(11) -0.0065(10)
C3 0.0625(14) 0.0424(12) 0.0381(11) -0.0025(10) 0.0154(10) -0.0069(9)
C4 0.0618(14) 0.0390(11) 0.0406(12) -0.0101(10) 0.0094(10) -0.0103(9)
C5 0.0441(12) 0.0403(11) 0.0467(12) -0.0112(9) 0.0123(9) -0.0083(9)
C6 0.097(2) 0.0641(17) 0.084(2) -0.0344(16) 0.0322(17) -0.0383(15)
C7 0.099(2) 0.0704(18) 0.0708(18) -0.0089(16) 0.0442(16) -0.0254(15)
C8 0.0503(13) 0.0430(12) 0.0280(10) -0.0124(9) 0.0048(9) -0.0002(9)
C9 0.0583(15) 0.0574(14) 0.0439(13) -0.0049(11) 0.0114(11) -0.0093(11)
C10 0.093(2) 0.0604(16) 0.0483(14) -0.0186(15) 0.0137(14) -0.0184(12)
C11 0.086(2) 0.0709(19) 0.0481(15) -0.0336(16) -0.0094(14) -0.0030(13)
C12 0.0561(16) 0.0726(18) 0.0568(16) -0.0185(13) -0.0108(12) 0.0170(14)
C13 0.0542(15) 0.0487(13) 0.0497(13) -0.0014(11) 0.0043(11) 0.0048(10)
C14 0.061(2) 0.125(3) 0.131(3) -0.012(2) -0.030(2) 0.025(3)
C15 0.156(4) 0.093(3) 0.107(3) -0.007(2) 0.030(3) -0.057(2)
C16 0.0455(12) 0.0322(10) 0.0340(10) 0.0021(8) 0.0011(9) 0.0025(8)
C17 0.0439(12) 0.0421(12) 0.0545(13) -0.0088(10) 0.0046(10) -0.0037(10)
C18 0.0463(13) 0.0549(14) 0.0525(13) -0.0054(10) 0.0095(10) -0.0044(11)
C19 0.0615(15) 0.0484(13) 0.0490(14) -0.0012(11) 0.0104(11) -0.0108(10)
C20 0.0567(14) 0.0386(11) 0.0508(13) -0.0089(10) 0.0038(11) -0.0025(10)
C21 0.0469(13) 0.0397(11) 0.0461(12) -0.0043(9) 0.0083(10) 0.0045(9)
C22 0.0668(19) 0.096(2) 0.086(2) -0.0188(16) 0.0339(16) -0.0209(18)
C23 0.100(2) 0.0634(18) 0.086(2) -0.0373(16) 0.0207(17) -0.0237(15)
N1 0.0427(10) 0.0338(8) 0.0357(9) -0.0077(7) 0.0089(7) -0.0067(7)
O1 0.0544(9) 0.0491(9) 0.0343(8) -0.0173(7) 0.0092(6) -0.0065(6)
O2 0.0528(9) 0.0401(8) 0.0341(7) 0.0034(6) -0.0006(6) -0.0004(6)
P1 0.0407(3) 0.0333(3) 0.0307(3) -0.0064(2) 0.0034(2) -0.0007(2)
S1 0.0393(3) 0.0393(3) 0.0407(3) -0.0113(2) 0.0016(2) 0.0037(2)
S2 0.0410(3) 0.0366(3) 0.0466(3) -0.0111(2) 0.0007(2) -0.0003(2)
Co1 0.0353(2) 0.0302(2) 0.0307(2) -0.00491(14) 0.00447(15) -0.00368(14)

loop_
_atom_type_symbol
_atom_type_description
_atom_type_scat_dispersion_real
_atom_type_scat_dispersion_imag
_atom_type_scat_source
C C 0.0033 0.0016 'International Tables Vol C Tables 4.2.6.8 and 6.1.1.4'
H H 0.0000 0.0000 'International Tables Vol C Tables 4.2.6.8 and 6.1.1.4'
N N 0.0061 0.0033 'International Tables Vol C Tables 4.2.6.8 and 6.1.1.4'
O O 0.0106 0.0060 'International Tables Vol C Tables 4.2.6.8 and 6.1.1.4'
P P 0.1023 0.0942 'International Tables Vol C Tables 4.2.6.8 and 6.1.1.4'
S S 0.1246 0.1234 'International Tables Vol C Tables 4.2.6.8 and 6.1.1.4'
Co Co 0.3494 0.9721 'International Tables Vol C Tables 4.2.6.8 and 6.1.1.4'

loop_
_geom_angle_atom_site_label_1
_geom_angle_atom_site_label_2
_geom_angle_atom_site_label_3
_geom_angle_site_symmetry_1
_geom_angle_site_symmetry_3
_geom_angle
N1 C1 C2 . . 122.63(19)
N1 C1 H1 . . 118.7
C2 C1 H1 . . 118.7
C1 C2 C3 . . 120.6(2)
C1 C2 H2 . . 119.7
C3 C2 H2 . . 119.7
C2 C3 C4 . . 117.5(2)
C2 C3 C7 . . 120.6(2)
C4 C3 C7 . . 121.9(2)
C5 C4 C3 . . 117.84(19)
C5 C4 C6 . . 120.2(2)
C3 C4 C6 . . 121.9(2)
N1 C5 C4 . . 124.86(19)
N1 C5 H5 . . 117.6
C4 C5 H5 . . 117.6
C4 C6 H6A . . 109.5
C4 C6 H6B . . 109.5
H6A C6 H6B . . 109.5
C4 C6 H6C . . 109.5
H6A C6 H6C . . 109.5
H6B C6 H6C . . 109.5
C3 C7 H7A . . 109.5
C3 C7 H7B . . 109.5
H7A C7 H7B . . 109.5
C3 C7 H7C . . 109.5
H7A C7 H7C . . 109.5
H7B C7 H7C . . 109.5
C13 C8 C9 . . 122.0(2)
C13 C8 O1 . . 121.3(2)
C9 C8 O1 . . 116.6(2)
C8 C9 C10 . . 119.5(2)
C8 C9 H9 . . 120.2
C10 C9 H9 . . 120.2
C11 C10 C9 . . 118.4(3)
C11 C10 C15 . . 121.1(3)
C9 C10 C15 . . 120.5(3)
C10 C11 C12 . . 122.1(2)
C10 C11 H11 . . 119.0
C12 C11 H11 . . 119.0
C11 C12 C13 . . 118.7(3)
C11 C12 C14 . . 121.1(3)
C13 C12 C14 . . 120.2(3)
C8 C13 C12 . . 119.3(2)
C8 C13 H13 . . 120.4
C12 C13 H13 . . 120.4
C12 C14 H14A . . 109.5
C12 C14 H14B . . 109.5
H14A C14 H14B . . 109.5
C12 C14 H14C . . 109.5
H14A C14 H14C . . 109.5
H14B C14 H14C . . 109.5
C10 C15 H15A . . 109.5
C10 C15 H15B . . 109.5
H15A C15 H15B . . 109.5
C10 C15 H15C . . 109.5
H15A C15 H15C . . 109.5
H15B C15 H15C . . 109.5
C17 C16 C21 . . 121.62(19)
C17 C16 O2 . . 119.83(18)
C21 C16 O2 . . 118.45(18)
C16 C17 C18 . . 119.9(2)
C16 C17 H17 . . 120.1
C18 C17 H17 . . 120.1
C19 C18 C17 . . 118.6(2)
C19 C18 C22 . . 121.2(2)
C17 C18 C22 . . 120.3(2)
C18 C19 C20 . . 122.0(2)
C18 C19 H19 . . 119.0
C20 C19 H19 . . 119.0
C21 C20 C19 . . 118.4(2)
C21 C20 C23 . . 120.8(2)
C19 C20 C23 . . 120.8(2)
C16 C21 C20 . . 119.6(2)
C16 C21 H21 . . 120.2
C20 C21 H21 . . 120.2
C18 C22 H22A . . 109.5
C18 C22 H22B . . 109.5
H22A C22 H22B . . 109.5
C18 C22 H22C . . 109.5
H22A C22 H22C . . 109.5
H22B C22 H22C . . 109.5
C20 C23 H23A . . 109.5
C20 C23 H23B . . 109.5
H23A C23 H23B . . 109.5
C20 C23 H23C . . 109.5
H23A C23 H23C . . 109.5
H23B C23 H23C . . 109.5
C1 N1 C5 . . 116.58(17)
C1 N1 Co1 . . 121.80(13)
C5 N1 Co1 . . 121.61(13)
C8 O1 P1 . . 124.87(13)
C16 O2 P1 . . 122.36(12)
O1 P1 O2 . . 97.64(8)
O1 P1 S2 . 3_655 108.12(6)
O2 P1 S2 . 3_655 111.58(6)
O1 P1 S1 . . 111.97(6)
O2 P1 S1 . . 111.55(6)
S2 P1 S1 3_655 . 114.68(3)
P1 S1 Co1 . . 82.12(2)
P1 S2 Co1 3_655 . 81.23(2)
N1 Co1 N1 . 3_655 180.00(5)
N1 Co1 S1 . 3_655 88.68(5)
N1 Co1 S1 3_655 3_655 91.32(5)
N1 Co1 S1 . . 91.32(5)
N1 Co1 S1 3_655 . 88.68(5)
S1 Co1 S1 3_655 . 180.0
N1 Co1 S2 . . 91.23(4)
N1 Co1 S2 3_655 . 88.77(4)
S1 Co1 S2 3_655 . 81.673(16)
S1 Co1 S2 . . 98.326(16)
N1 Co1 S2 . 3_655 88.77(4)
N1 Co1 S2 3_655 3_655 91.23(4)
S1 Co1 S2 3_655 3_655 98.328(16)
S1 Co1 S2 . 3_655 81.673(16)
S2 Co1 S2 . 3_655 180.0

loop_
_geom_bond_atom_site_label_1
_geom_bond_atom_site_label_2
_geom_bond_site_symmetry_2
_geom_bond_distance
C1 N1 . 1.334(3)
C1 C2 . 1.372(3)
C1 H1 . 0.9300
C2 C3 . 1.380(3)
C2 H2 . 0.9300
C3 C4 . 1.392(3)
C3 C7 . 1.502(3)
C4 C5 . 1.378(3)
C4 C6 . 1.510(3)
C5 N1 . 1.336(2)
C5 H5 . 0.9300
C6 H6A . 0.9600
C6 H6B . 0.9600
C6 H6C . 0.9600
C7 H7A . 0.9600
C7 H7B . 0.9600
C7 H7C . 0.9600
C8 C13 . 1.363(3)
C8 C9 . 1.370(3)
C8 O1 . 1.405(2)
C9 C10 . 1.386(3)
C9 H9 . 0.9300
C10 C11 . 1.377(4)
C10 C15 . 1.519(4)
C11 C12 . 1.379(4)
C11 H11 . 0.9300
C12 C13 . 1.386(3)
C12 C14 . 1.515(4)
C13 H13 . 0.9300
C14 H14A . 0.9600
C14 H14B . 0.9600
C14 H14C . 0.9600
C15 H15A . 0.9600
C15 H15B . 0.9600
C15 H15C . 0.9600
C16 C17 . 1.364(3)
C16 C21 . 1.378(3)
C16 O2 . 1.409(2)
C17 C18 . 1.383(3)
C17 H17 . 0.9300
C18 C19 . 1.382(3)
C18 C22 . 1.508(3)
C19 C20 . 1.385(3)
C19 H19 . 0.9300
C20 C21 . 1.384(3)
C20 C23 . 1.517(3)
C21 H21 . 0.9300
C22 H22A . 0.9600
C22 H22B . 0.9600
C22 H22C . 0.9600
C23 H23A . 0.9600
C23 H23B . 0.9600
C23 H23C . 0.9600
N1 Co1 . 2.1521(16)
O1 P1 . 1.6013(15)
O2 P1 . 1.6068(15)
P1 S2 3_655 1.9629(7)
P1 S1 . 1.9709(7)
S1 Co1 . 2.5123(6)
S2 P1 3_655 1.9630(7)
S2 Co1 . 2.5520(5)
Co1 N1 3_655 2.1522(16)
Co1 S1 3_655 2.5123(6)
Co1 S2 3_655 2.5521(5)

loop_
_geom_torsion_atom_site_label_1
_geom_torsion_atom_site_label_2
_geom_torsion_atom_site_label_3
_geom_torsion_atom_site_label_4
_geom_torsion_site_symmetry_1
_geom_torsion_site_symmetry_4
_geom_torsion
N1 C1 C2 C3 . . 0.7(4)
C1 C2 C3 C4 . . -0.5(4)
C1 C2 C3 C7 . . 179.2(2)
C2 C3 C4 C5 . . 0.2(3)
C7 C3 C4 C5 . . -179.5(2)
C2 C3 C4 C6 . . 178.4(2)
C7 C3 C4 C6 . . -1.3(4)
C3 C4 C5 N1 . . -0.1(4)
C6 C4 C5 N1 . . -178.3(2)
C13 C8 C9 C10 . . -0.9(4)
O1 C8 C9 C10 . . 176.2(2)
C8 C9 C10 C11 . . 0.4(4)
C8 C9 C10 C15 . . -179.1(3)
C9 C10 C11 C12 . . 0.2(4)
C15 C10 C11 C12 . . 179.7(3)
C10 C11 C12 C13 . . -0.3(4)
C10 C11 C12 C14 . . 178.2(3)
C9 C8 C13 C12 . . 0.8(3)
O1 C8 C13 C12 . . -176.2(2)
C11 C12 C13 C8 . . -0.2(4)
C14 C12 C13 C8 . . -178.7(2)
C21 C16 C17 C18 . . -0.4(3)
O2 C16 C17 C18 . . 175.94(19)
C16 C17 C18 C19 . . -0.3(4)
C16 C17 C18 C22 . . -179.0(2)
C17 C18 C19 C20 . . 0.9(4)
C22 C18 C19 C20 . . 179.6(3)
C18 C19 C20 C21 . . -0.8(4)
C18 C19 C20 C23 . . 179.7(3)
C17 C16 C21 C20 . . 0.5(3)
O2 C16 C21 C20 . . -175.89(19)
C19 C20 C21 C16 . . 0.1(3)
C23 C20 C21 C16 . . 179.6(2)
C2 C1 N1 C5 . . -0.6(3)
C2 C1 N1 Co1 . . -179.18(17)
C4 C5 N1 C1 . . 0.2(3)
C4 C5 N1 Co1 . . 178.85(17)
C13 C8 O1 P1 . . -62.8(3)
C9 C8 O1 P1 . . 120.08(19)
C17 C16 O2 P1 . . 94.9(2)
C21 C16 O2 P1 . . -88.6(2)
C8 O1 P1 O2 . . 89.74(17)
C8 O1 P1 S2 . 3_655 -154.51(15)
C8 O1 P1 S1 . . -27.24(18)
C16 O2 P1 O1 . . 164.80(15)
C16 O2 P1 S2 . 3_655 51.81(16)
C16 O2 P1 S1 . . -77.89(15)
O1 P1 S1 Co1 . . -118.73(7)
O2 P1 S1 Co1 . . 133.00(6)
S2 P1 S1 Co1 3_655 . 4.93(3)
C1 N1 Co1 S1 . 3_655 49.93(16)
C5 N1 Co1 S1 . 3_655 -128.62(16)
C1 N1 Co1 S1 . . -130.07(16)
C5 N1 Co1 S1 . . 51.38(16)
C1 N1 Co1 S2 . . 131.57(16)
C5 N1 Co1 S2 . . -46.98(16)
C1 N1 Co1 S2 . 3_655 -48.43(16)
C5 N1 Co1 S2 . 3_655 133.02(16)
P1 S1 Co1 N1 . . 85.08(5)
P1 S1 Co1 N1 . 3_655 -94.92(5)
P1 S1 Co1 S2 . . 176.52(2)
P1 S1 Co1 S2 . 3_655 -3.48(2)
P1 S2 Co1 N1 3_655 . -91.99(5)
P1 S2 Co1 N1 3_655 3_655 88.01(5)
P1 S2 Co1 S1 3_655 3_655 -3.51(2)
P1 S2 Co1 S1 3_655 . 176.49(2)
